data_4335914
loop_
_publ_author_name
'Ryoji Mitsuhashi'
'Takayoshi Suzuki'
'Yukinari Sunatsuki'

_publ_section_title
;
 Four-Electron Oxidative Dehydrogenation Induced by Proton-Coupled
 Electron Transfer in Ruthenium(III) Complex with
 2-(1,4,5,6-Tetrahydropyrimidin-2-yl)phenolate
;
_journal_name_full 'Inorganic Chemistry'
_journal_page_first 10183
_journal_page_last 10190
_journal_paper_doi 10.1021/ic401667v
_journal_volume 52
_journal_year 2013
_chemical_formula_moiety 'C29 H25 N6 O Ru 1+, B F4 1-, C H4 O'
_chemical_formula_sum 'C30 H29 B F4 N6 O2 Ru'
_chemical_formula_weight 693.47
_chemical_name_systematic
; 
 ? 
;
_space_group_IT_number 14
_symmetry_cell_setting monoclinic
_symmetry_space_group_name_Hall '-P 2ybc'
_symmetry_space_group_name_H-M 'P 1 21/c 1'
_atom_sites_solution_hydrogens geom
_atom_sites_solution_primary direct
_atom_sites_solution_secondary difmap
_audit_creation_method SHELXL-97
_cell_angle_alpha 90.00
_cell_angle_beta 94.612(2)
_cell_angle_gamma 90.00
_cell_formula_units_Z 4
_cell_length_a 10.3264(7)
_cell_length_b 13.1097(7)
_cell_length_c 22.1439(13)
_cell_measurement_reflns_used 22485
_cell_measurement_temperature 191(2)
_cell_measurement_theta_max 27.45
_cell_measurement_theta_min 3.02
_cell_volume 2988.0(3)
_computing_cell_refinement 'RAPID AUTO'
_computing_data_collection 'RAPID AUTO'
_computing_data_reduction 'RAPID AUTO'
_computing_molecular_graphics 'ortep-3 for win'
_computing_publication_material 'CrystalStructure 4.0 (Rigaku, 2010)'
_computing_structure_refinement 'SHELXL97 (Sheldrick, 2008)'
_computing_structure_solution 'SIR2004 (Burla, et al., 2005)'
_diffrn_ambient_temperature 191(2)
_diffrn_detector_area_resol_mean 10.000
_diffrn_measured_fraction_theta_full 0.998
_diffrn_measured_fraction_theta_max 0.998
_diffrn_measurement_device_type 'Rigaku R-AXIS RAPID'
_diffrn_measurement_method \w
_diffrn_radiation_monochromator graphite
_diffrn_radiation_source 'fine-focus sealed tube'
_diffrn_radiation_type MoK\a
_diffrn_radiation_wavelength 0.71075
_diffrn_reflns_av_R_equivalents 0.0192
_diffrn_reflns_av_sigmaI/netI 0.0150
_diffrn_reflns_limit_h_max 13
_diffrn_reflns_limit_h_min -13
_diffrn_reflns_limit_k_max 16
_diffrn_reflns_limit_k_min -16
_diffrn_reflns_limit_l_max 28
_diffrn_reflns_limit_l_min -28
_diffrn_reflns_number 28958
_diffrn_reflns_theta_full 27.46
_diffrn_reflns_theta_max 27.46
_diffrn_reflns_theta_min 3.03
_diffrn_standards_number 28958
_exptl_absorpt_coefficient_mu 0.589
_exptl_absorpt_correction_T_max 0.8432
_exptl_absorpt_correction_T_min 0.7986
_exptl_absorpt_correction_type multi-scan
_exptl_absorpt_process_details 'ABSCOR (Rigaku, 1995)'
_exptl_crystal_colour violet
_exptl_crystal_density_diffrn 1.542
_exptl_crystal_description block
_exptl_crystal_F_000 1408
_exptl_crystal_size_max 0.40
_exptl_crystal_size_mid 0.30
_exptl_crystal_size_min 0.30
_refine_diff_density_max 1.670
_refine_diff_density_min -0.616
_refine_diff_density_rms 0.076
_refine_ls_extinction_method none
_refine_ls_goodness_of_fit_ref 1.042
_refine_ls_hydrogen_treatment mixed
_refine_ls_matrix_type full
_refine_ls_number_parameters 403
_refine_ls_number_reflns 6829
_refine_ls_number_restraints 0
_refine_ls_restrained_S_all 1.042
_refine_ls_R_factor_all 0.0311
_refine_ls_R_factor_gt 0.0283
_refine_ls_shift/su_max 0.001
_refine_ls_shift/su_mean 0.000
_refine_ls_structure_factor_coef Fsqd
_refine_ls_weighting_details 'calc w=1/[\s^2^(Fo^2^)+(0.0476P)^2^+2.3787P] where P=(Fo^2^+2Fc^2^)/3'
_refine_ls_weighting_scheme calc
_refine_ls_wR_factor_gt 0.0804
_refine_ls_wR_factor_ref 0.0824
_reflns_number_gt 6304
_reflns_number_total 6829
_reflns_threshold_expression >2sigma(I)
_cod_data_source_file ic401667v_si_002_01.cif
_cod_data_source_block 1_BF4_CH3OH
_cod_database_code 4335914

loop_
_symmetry_equiv_pos_as_xyz
'x, y, z'
'-x, y+1/2, -z+1/2'
'-x, -y, -z'
'x, -y-1/2, z-1/2'

loop_
_atom_site_label
_atom_site_type_symbol
_atom_site_fract_x
_atom_site_fract_y
_atom_site_fract_z
_atom_site_U_iso_or_equiv
_atom_site_adp_type
_atom_site_occupancy
_atom_site_symmetry_multiplicity
_atom_site_calc_flag
_atom_site_refinement_flags
Ru1 Ru 0.481398(13) 0.237389(11) 0.336385(6) 0.01982(6) Uani 1 1 d .
F1 F 0.15196(13) 0.19467(14) 0.18121(7) 0.0500(4) Uani 1 1 d .
F2 F -0.01763(18) 0.29802(12) 0.15146(8) 0.0558(4) Uani 1 1 d .
F3 F -0.03865(15) 0.17976(13) 0.22522(7) 0.0520(4) Uani 1 1 d .
F4 F -0.02604(15) 0.12998(12) 0.12864(7) 0.0484(4) Uani 1 1 d .
O1 O 0.46871(13) 0.28530(12) 0.42466(6) 0.0275(3) Uani 1 1 d .
O2 O 0.65626(17) 0.21343(15) 0.51021(8) 0.0414(4) Uani 1 1 d .
H2A H 0.6034 0.2368 0.4829 0.050 Uiso 1 1 calc R
N1 N 0.19688(18) 0.46903(15) 0.31482(8) 0.0312(4) Uani 1 1 d .
N2 N 0.35869(15) 0.35627(12) 0.31085(7) 0.0231(3) Uani 1 1 d .
N3 N 0.51643(15) 0.20174(13) 0.24993(7) 0.0225(3) Uani 1 1 d .
N4 N 0.63880(15) 0.32699(12) 0.32478(7) 0.0234(3) Uani 1 1 d .
N5 N 0.58265(15) 0.11469(13) 0.37225(7) 0.0237(3) Uani 1 1 d .
N6 N 0.33349(15) 0.13836(13) 0.34945(7) 0.0232(3) Uani 1 1 d .
C1 C 0.36113(19) 0.32220(15) 0.44473(9) 0.0254(4) Uani 1 1 d .
C2 C 0.3406(2) 0.30722(18) 0.50629(9) 0.0328(5) Uani 1 1 d .
H2 H 0.4058 0.2737 0.5317 0.039 Uiso 1 1 calc R
C3 C 0.2295(2) 0.3395(2) 0.53072(10) 0.0419(6) Uani 1 1 d .
H3 H 0.2182 0.3269 0.5722 0.050 Uiso 1 1 calc R
C4 C 0.1332(2) 0.3908(2) 0.49472(11) 0.0464(6) Uani 1 1 d .
H4 H 0.0555 0.4121 0.5112 0.056 Uiso 1 1 calc R
C5 C 0.1526(2) 0.4099(2) 0.43515(11) 0.0398(5) Uani 1 1 d .
H5 H 0.0882 0.4466 0.4110 0.048 Uiso 1 1 calc R
C6 C 0.26508(19) 0.37680(16) 0.40870(9) 0.0273(4) Uani 1 1 d .
C7 C 0.27806(18) 0.40020(15) 0.34492(9) 0.0249(4) Uani 1 1 d .
C8 C 0.2360(2) 0.48274(17) 0.25364(10) 0.0330(4) Uani 1 1 d .
H8A H 0.2744 0.5511 0.2485 0.040 Uiso 1 1 calc R
H8B H 0.1616 0.4734 0.2231 0.040 Uiso 1 1 calc R
C9 C 0.3376(2) 0.39837(16) 0.24900(9) 0.0297(4) Uani 1 1 d .
H9A H 0.3050 0.3450 0.2200 0.036 Uiso 1 1 calc R
H9B H 0.4194 0.4267 0.2355 0.036 Uiso 1 1 calc R
C10 C 0.4492(2) 0.13473(16) 0.21334(9) 0.0295(4) Uani 1 1 d .
H10 H 0.3768 0.1008 0.2281 0.035 Uiso 1 1 calc R
C11 C 0.4809(2) 0.11346(19) 0.15550(10) 0.0368(5) Uani 1 1 d .
H11 H 0.4310 0.0659 0.1311 0.044 Uiso 1 1 calc R
C12 C 0.5862(2) 0.16197(19) 0.13312(10) 0.0368(5) Uani 1 1 d .
H12 H 0.6104 0.1476 0.0935 0.044 Uiso 1 1 calc R
C13 C 0.6548(2) 0.23136(17) 0.16947(10) 0.0309(4) Uani 1 1 d .
H13 H 0.7267 0.2663 0.1549 0.037 Uiso 1 1 calc R
C14 C 0.61914(19) 0.25041(14) 0.22744(9) 0.0240(4) Uani 1 1 d .
C15 C 0.68786(18) 0.32149(15) 0.26994(9) 0.0247(4) Uani 1 1 d .
C16 C 0.7956(2) 0.37898(17) 0.25650(11) 0.0341(5) Uani 1 1 d .
H16 H 0.8284 0.3741 0.2177 0.041 Uiso 1 1 calc R
C17 C 0.8538(2) 0.44283(18) 0.30000(12) 0.0399(5) Uani 1 1 d .
H17 H 0.9267 0.4829 0.2915 0.048 Uiso 1 1 calc R
C18 C 0.8048(2) 0.44773(18) 0.35594(12) 0.0376(5) Uani 1 1 d .
H18 H 0.8440 0.4911 0.3866 0.045 Uiso 1 1 calc R
C19 C 0.6980(2) 0.38900(16) 0.36715(10) 0.0301(4) Uani 1 1 d .
H19 H 0.6652 0.3924 0.4060 0.036 Uiso 1 1 calc R
C20 C 0.71308(19) 0.10367(17) 0.37888(10) 0.0303(4) Uani 1 1 d .
H20 H 0.7658 0.1536 0.3616 0.036 Uiso 1 1 calc R
C21 C 0.7725(2) 0.0231(2) 0.40962(12) 0.0414(5) Uani 1 1 d .
H21 H 0.8646 0.0177 0.4132 0.050 Uiso 1 1 calc R
C22 C 0.6976(2) -0.0500(2) 0.43519(12) 0.0447(6) Uani 1 1 d .
H22 H 0.7374 -0.1057 0.4570 0.054 Uiso 1 1 calc R
C23 C 0.5643(2) -0.04088(18) 0.42863(11) 0.0377(5) Uani 1 1 d .
H23 H 0.5108 -0.0906 0.4456 0.045 Uiso 1 1 calc R
C24 C 0.50868(19) 0.04214(16) 0.39687(9) 0.0262(4) Uani 1 1 d .
C25 C 0.36792(19) 0.05624(15) 0.38488(9) 0.0247(4) Uani 1 1 d .
C26 C 0.2762(2) -0.01015(17) 0.40525(10) 0.0317(4) Uani 1 1 d .
H26 H 0.3023 -0.0657 0.4310 0.038 Uiso 1 1 calc R
C27 C 0.1459(2) 0.00570(17) 0.38754(11) 0.0352(5) Uani 1 1 d .
H27 H 0.0814 -0.0383 0.4014 0.042 Uiso 1 1 calc R
C28 C 0.1114(2) 0.08627(17) 0.34954(10) 0.0324(4) Uani 1 1 d .
H28 H 0.0229 0.0972 0.3359 0.039 Uiso 1 1 calc R
C29 C 0.20670(19) 0.15099(16) 0.33149(9) 0.0275(4) Uani 1 1 d .
H29 H 0.1819 0.2064 0.3055 0.033 Uiso 1 1 calc R
C30 C 0.7800(4) 0.2641(3) 0.50797(17) 0.0725(10) Uani 1 1 d .
H30A H 0.8428 0.2348 0.5387 0.087 Uiso 1 1 calc R
H30B H 0.7697 0.3371 0.5159 0.087 Uiso 1 1 calc R
H30C H 0.8115 0.2549 0.4677 0.087 Uiso 1 1 calc R
B1 B 0.0185(2) 0.2017(2) 0.17226(12) 0.0327(5) Uani 1 1 d .
H1 H 0.158(3) 0.516(2) 0.3348(13) 0.044(8) Uiso 1 1 d .

loop_
_atom_site_aniso_label
_atom_site_aniso_U_11
_atom_site_aniso_U_22
_atom_site_aniso_U_33
_atom_site_aniso_U_23
_atom_site_aniso_U_13
_atom_site_aniso_U_12
Ru1 0.01606(9) 0.02307(9) 0.02048(9) 0.00121(5) 0.00239(6) 0.00050(5)
F1 0.0283(7) 0.0654(10) 0.0558(9) -0.0057(8) -0.0004(6) -0.0008(7)
F2 0.0666(10) 0.0355(8) 0.0671(10) 0.0114(8) 0.0175(8) 0.0140(7)
F3 0.0505(9) 0.0633(10) 0.0440(8) 0.0116(7) 0.0151(7) 0.0075(7)
F4 0.0497(9) 0.0456(8) 0.0485(8) -0.0065(7) -0.0058(7) -0.0064(7)
O1 0.0215(7) 0.0386(8) 0.0223(6) -0.0010(6) 0.0010(5) 0.0074(6)
O2 0.0387(9) 0.0503(10) 0.0346(9) 0.0092(8) -0.0016(7) 0.0075(8)
N1 0.0296(9) 0.0341(9) 0.0299(9) 0.0058(8) 0.0027(7) 0.0103(7)
N2 0.0209(7) 0.0256(8) 0.0227(7) 0.0030(6) 0.0015(6) 0.0008(6)
N3 0.0184(7) 0.0247(8) 0.0244(7) 0.0015(6) 0.0024(6) -0.0003(6)
N4 0.0183(7) 0.0229(8) 0.0289(8) -0.0011(6) 0.0013(6) 0.0010(6)
N5 0.0207(8) 0.0276(8) 0.0229(7) -0.0004(6) 0.0033(6) 0.0027(6)
N6 0.0206(7) 0.0274(8) 0.0218(7) 0.0008(6) 0.0031(6) -0.0003(6)
C1 0.0249(9) 0.0274(9) 0.0241(9) -0.0017(7) 0.0027(7) 0.0029(7)
C2 0.0336(11) 0.0402(12) 0.0249(10) 0.0023(9) 0.0031(8) 0.0112(9)
C3 0.0472(14) 0.0534(14) 0.0268(10) 0.0030(10) 0.0123(9) 0.0137(11)
C4 0.0396(13) 0.0644(17) 0.0373(12) 0.0033(12) 0.0159(10) 0.0220(12)
C5 0.0325(11) 0.0500(14) 0.0377(12) 0.0069(10) 0.0082(9) 0.0179(10)
C6 0.0251(9) 0.0299(10) 0.0272(9) 0.0011(8) 0.0042(7) 0.0047(8)
C7 0.0193(8) 0.0257(9) 0.0291(9) 0.0024(8) -0.0006(7) 0.0007(7)
C8 0.0330(11) 0.0349(11) 0.0309(10) 0.0084(9) 0.0012(8) 0.0053(9)
C9 0.0304(10) 0.0329(10) 0.0257(9) 0.0061(8) 0.0019(8) 0.0037(8)
C10 0.0265(10) 0.0329(10) 0.0293(10) -0.0011(8) 0.0025(8) -0.0070(8)
C11 0.0381(12) 0.0436(13) 0.0283(10) -0.0073(9) 0.0003(9) -0.0105(10)
C12 0.0405(12) 0.0465(13) 0.0241(10) -0.0029(9) 0.0064(9) -0.0033(10)
C13 0.0279(10) 0.0362(11) 0.0295(10) 0.0028(8) 0.0077(8) -0.0027(8)
C14 0.0197(9) 0.0248(9) 0.0278(10) 0.0025(7) 0.0040(7) -0.0001(7)
C15 0.0198(8) 0.0241(9) 0.0307(9) -0.0004(8) 0.0045(7) 0.0007(7)
C16 0.0265(10) 0.0338(11) 0.0434(12) -0.0037(9) 0.0121(9) -0.0062(8)
C17 0.0259(10) 0.0361(12) 0.0588(15) -0.0090(11) 0.0109(10) -0.0096(9)
C18 0.0266(10) 0.0354(11) 0.0501(13) -0.0140(10) -0.0002(9) -0.0047(9)
C19 0.0257(10) 0.0310(10) 0.0333(10) -0.0062(8) 0.0007(8) 0.0000(8)
C20 0.0220(9) 0.0364(11) 0.0333(10) 0.0016(9) 0.0064(8) 0.0046(8)
C21 0.0247(10) 0.0482(14) 0.0517(14) 0.0101(11) 0.0051(10) 0.0122(9)
C22 0.0370(12) 0.0441(13) 0.0531(14) 0.0169(12) 0.0044(11) 0.0154(10)
C23 0.0331(11) 0.0368(12) 0.0438(12) 0.0138(10) 0.0062(10) 0.0062(9)
C24 0.0246(9) 0.0285(10) 0.0259(9) 0.0024(8) 0.0037(7) 0.0036(7)
C25 0.0248(9) 0.0257(9) 0.0241(9) 0.0000(7) 0.0045(7) 0.0014(7)
C26 0.0317(11) 0.0287(10) 0.0353(11) 0.0062(9) 0.0076(8) 0.0003(8)
C27 0.0276(10) 0.0338(11) 0.0455(12) 0.0029(10) 0.0110(9) -0.0075(8)
C28 0.0208(9) 0.0376(11) 0.0388(11) 0.0004(9) 0.0028(8) -0.0030(8)
C29 0.0217(9) 0.0317(10) 0.0288(9) 0.0013(8) 0.0009(7) 0.0006(8)
C30 0.068(2) 0.092(3) 0.057(2) 0.0035(18) -0.0045(17) -0.0017(18)
B1 0.0305(12) 0.0326(12) 0.0353(12) 0.0017(10) 0.0040(10) 0.0038(9)

loop_
_atom_type_symbol
_atom_type_description
_atom_type_scat_dispersion_real
_atom_type_scat_dispersion_imag
_atom_type_scat_source
C C 0.0033 0.0016 'International Tables Vol C Tables 4.2.6.8 and 6.1.1.4'
H H 0.0000 0.0000 'International Tables Vol C Tables 4.2.6.8 and 6.1.1.4'
N N 0.0061 0.0033 'International Tables Vol C Tables 4.2.6.8 and 6.1.1.4'
O O 0.0106 0.0060 'International Tables Vol C Tables 4.2.6.8 and 6.1.1.4'
Ru Ru -1.2594 0.8363 'International Tables Vol C Tables 4.2.6.8 and 6.1.1.4'
B B 0.0013 0.0007 'International Tables Vol C Tables 4.2.6.8 and 6.1.1.4'
F F 0.0171 0.0103 'International Tables Vol C Tables 4.2.6.8 and 6.1.1.4'

loop_
_geom_angle_atom_site_label_1
_geom_angle_atom_site_label_2
_geom_angle_atom_site_label_3
_geom_angle
N3 Ru1 N4 79.02(6)
N3 Ru1 N6 100.32(6)
N4 Ru1 N6 175.52(6)
N3 Ru1 N5 93.49(6)
N4 Ru1 N5 96.56(6)
N6 Ru1 N5 79.03(6)
N3 Ru1 N2 93.88(6)
N4 Ru1 N2 90.49(6)
N6 Ru1 N2 93.98(6)
N5 Ru1 N2 170.65(6)
N3 Ru1 O1 172.19(6)
N4 Ru1 O1 93.20(6)
N6 Ru1 O1 87.38(6)
N5 Ru1 O1 86.62(6)
N2 Ru1 O1 86.86(6)
C1 O1 Ru1 123.25(12)
C30 O2 H2A 109.5
C7 N1 C8 109.26(17)
C7 N1 H1 120.4(18)
C8 N1 H1 123.6(19)
C7 N2 C9 108.60(16)
C7 N2 Ru1 125.72(13)
C9 N2 Ru1 125.39(13)
C10 N3 C14 117.56(17)
C10 N3 Ru1 126.42(13)
C14 N3 Ru1 116.02(13)
C19 N4 C15 118.30(17)
C19 N4 Ru1 125.48(14)
C15 N4 Ru1 116.21(13)
C20 N5 C24 117.94(17)
C20 N5 Ru1 126.93(14)
C24 N5 Ru1 114.81(12)
C29 N6 C25 117.99(17)
C29 N6 Ru1 126.86(14)
C25 N6 Ru1 114.85(12)
O1 C1 C2 118.02(17)
O1 C1 C6 124.43(17)
C2 C1 C6 117.55(18)
C3 C2 C1 122.2(2)
C3 C2 H2 118.9
C1 C2 H2 118.9
C2 C3 C4 120.2(2)
C2 C3 H3 119.9
C4 C3 H3 119.9
C5 C4 C3 119.0(2)
C5 C4 H4 120.5
C3 C4 H4 120.5
C4 C5 C6 122.1(2)
C4 C5 H5 119.0
C6 C5 H5 119.0
C5 C6 C1 118.98(19)
C5 C6 C7 118.62(18)
C1 C6 C7 122.41(17)
N2 C7 N1 113.88(18)
N2 C7 C6 125.42(17)
N1 C7 C6 120.59(18)
N1 C8 C9 102.47(16)
N1 C8 H8A 111.3
C9 C8 H8A 111.3
N1 C8 H8B 111.3
C9 C8 H8B 111.3
H8A C8 H8B 109.2
N2 C9 C8 104.95(16)
N2 C9 H9A 110.8
C8 C9 H9A 110.8
N2 C9 H9B 110.8
C8 C9 H9B 110.8
H9A C9 H9B 108.8
N3 C10 C11 122.77(19)
N3 C10 H10 118.6
C11 C10 H10 118.6
C10 C11 C12 119.5(2)
C10 C11 H11 120.2
C12 C11 H11 120.2
C13 C12 C11 118.5(2)
C13 C12 H12 120.7
C11 C12 H12 120.7
C12 C13 C14 119.9(2)
C12 C13 H13 120.0
C14 C13 H13 120.0
N3 C14 C13 121.72(19)
N3 C14 C15 114.38(17)
C13 C14 C15 123.90(18)
N4 C15 C16 121.62(19)
N4 C15 C14 114.37(17)
C16 C15 C14 124.00(19)
C17 C16 C15 119.3(2)
C17 C16 H16 120.3
C15 C16 H16 120.3
C18 C17 C16 119.1(2)
C18 C17 H17 120.4
C16 C17 H17 120.4
C17 C18 C19 119.4(2)
C17 C18 H18 120.3
C19 C18 H18 120.3
N4 C19 C18 122.2(2)
N4 C19 H19 118.9
C18 C19 H19 118.9
N5 C20 C21 122.5(2)
N5 C20 H20 118.7
C21 C20 H20 118.7
C20 C21 C22 119.6(2)
C20 C21 H21 120.2
C22 C21 H21 120.2
C23 C22 C21 119.0(2)
C23 C22 H22 120.5
C21 C22 H22 120.5
C22 C23 C24 119.2(2)
C22 C23 H23 120.4
C24 C23 H23 120.4
N5 C24 C23 121.74(19)
N5 C24 C25 114.77(17)
C23 C24 C25 123.43(19)
N6 C25 C26 121.95(18)
N6 C25 C24 114.35(17)
C26 C25 C24 123.64(18)
C27 C26 C25 119.1(2)
C27 C26 H26 120.5
C25 C26 H26 120.5
C28 C27 C26 119.00(19)
C28 C27 H27 120.5
C26 C27 H27 120.5
C27 C28 C29 119.42(19)
C27 C28 H28 120.3
C29 C28 H28 120.3
N6 C29 C28 122.45(19)
N6 C29 H29 118.8
C28 C29 H29 118.8
O2 C30 H30A 109.5
O2 C30 H30B 109.5
H30A C30 H30B 109.5
O2 C30 H30C 109.5
H30A C30 H30C 109.5
H30B C30 H30C 109.5
F1 B1 F2 110.4(2)
F1 B1 F3 110.7(2)
F2 B1 F3 110.5(2)
F1 B1 F4 108.9(2)
F2 B1 F4 108.6(2)
F3 B1 F4 107.8(2)

loop_
_geom_bond_atom_site_label_1
_geom_bond_atom_site_label_2
_geom_bond_distance
Ru1 N3 2.0312(16)
Ru1 N4 2.0384(16)
Ru1 N6 2.0428(16)
Ru1 N5 2.0440(16)
Ru1 N2 2.0589(16)
Ru1 O1 2.0674(14)
F1 B1 1.380(3)
F2 B1 1.384(3)
F3 B1 1.385(3)
F4 B1 1.399(3)
O1 C1 1.321(2)
O2 C30 1.445(4)
O2 H2A 0.8400
N1 C7 1.368(2)
N1 C8 1.456(3)
N1 H1 0.88(3)
N2 C7 1.302(3)
N2 C9 1.476(2)
N3 C10 1.349(3)
N3 C14 1.366(2)
N4 C19 1.350(3)
N4 C15 1.355(3)
N5 C20 1.351(2)
N5 C24 1.361(3)
N6 C29 1.348(2)
N6 C25 1.362(3)
C1 C2 1.410(3)
C1 C6 1.416(3)
C2 C3 1.374(3)
C2 H2 0.9500
C3 C4 1.396(3)
C3 H3 0.9500
C4 C5 1.373(3)
C4 H4 0.9500
C5 C6 1.411(3)
C5 H5 0.9500
C6 C7 1.462(3)
C8 C9 1.534(3)
C8 H8A 0.9900
C8 H8B 0.9900
C9 H9A 0.9900
C9 H9B 0.9900
C10 C11 1.376(3)
C10 H10 0.9500
C11 C12 1.385(3)
C11 H11 0.9500
C12 C13 1.374(3)
C12 H12 0.9500
C13 C14 1.386(3)
C13 H13 0.9500
C14 C15 1.466(3)
C15 C16 1.395(3)
C16 C17 1.377(3)
C16 H16 0.9500
C17 C18 1.377(3)
C17 H17 0.9500
C18 C19 1.384(3)
C18 H18 0.9500
C19 H19 0.9500
C20 C21 1.374(3)
C20 H20 0.9500
C21 C22 1.381(4)
C21 H21 0.9500
C22 C23 1.378(3)
C22 H22 0.9500
C23 C24 1.394(3)
C23 H23 0.9500
C24 C25 1.468(3)
C25 C26 1.388(3)
C26 C27 1.386(3)
C26 H26 0.9500
C27 C28 1.379(3)
C27 H27 0.9500
C28 C29 1.382(3)
C28 H28 0.9500
C29 H29 0.9500
C30 H30A 0.9800
C30 H30B 0.9800
C30 H30C 0.9800

loop_
_geom_hbond_atom_site_label_D
_geom_hbond_atom_site_label_H
_geom_hbond_atom_site_label_A
_geom_hbond_distance_DH
_geom_hbond_distance_HA
_geom_hbond_distance_DA
_geom_hbond_angle_DHA
_geom_hbond_site_symmetry_A
O2 H2A O1 0.84 1.93 2.764(3) 174.40 1_555

loop_
_geom_torsion_atom_site_label_1
_geom_torsion_atom_site_label_2
_geom_torsion_atom_site_label_3
_geom_torsion_atom_site_label_4
_geom_torsion
N3 Ru1 O1 C1 132.3(4)
N4 Ru1 O1 C1 126.90(16)
N6 Ru1 O1 C1 -57.54(16)
N5 Ru1 O1 C1 -136.70(16)
N2 Ru1 O1 C1 36.59(16)
N3 Ru1 N2 C7 164.12(16)
N4 Ru1 N2 C7 -116.85(16)
N6 Ru1 N2 C7 63.48(17)
N5 Ru1 N2 C7 22.2(5)
O1 Ru1 N2 C7 -23.67(16)
N3 Ru1 N2 C9 -8.95(16)
N4 Ru1 N2 C9 70.08(16)
N6 Ru1 N2 C9 -109.59(16)
N5 Ru1 N2 C9 -150.9(3)
O1 Ru1 N2 C9 163.26(16)
N4 Ru1 N3 C10 179.40(18)
N6 Ru1 N3 C10 3.90(18)
N5 Ru1 N3 C10 83.38(17)
N2 Ru1 N3 C10 -90.86(17)
O1 Ru1 N3 C10 173.9(4)
N4 Ru1 N3 C14 -0.04(13)
N6 Ru1 N3 C14 -175.54(13)
N5 Ru1 N3 C14 -96.06(14)
N2 Ru1 N3 C14 89.70(14)
O1 Ru1 N3 C14 -5.5(5)
N3 Ru1 N4 C19 -178.66(17)
N6 Ru1 N4 C19 -96.7(8)
N5 Ru1 N4 C19 -86.36(16)
N2 Ru1 N4 C19 87.48(16)
O1 Ru1 N4 C19 0.60(16)
N3 Ru1 N4 C15 0.24(13)
N6 Ru1 N4 C15 82.2(8)
N5 Ru1 N4 C15 92.54(14)
N2 Ru1 N4 C15 -93.62(14)
O1 Ru1 N4 C15 179.50(14)
N3 Ru1 N5 C20 74.72(17)
N4 Ru1 N5 C20 -4.62(17)
N6 Ru1 N5 C20 174.56(18)
N2 Ru1 N5 C20 -143.3(4)
O1 Ru1 N5 C20 -97.46(17)
N3 Ru1 N5 C24 -112.00(14)
N4 Ru1 N5 C24 168.67(14)
N6 Ru1 N5 C24 -12.15(14)
N2 Ru1 N5 C24 29.9(5)
O1 Ru1 N5 C24 75.82(14)
N3 Ru1 N6 C29 -81.61(17)
N4 Ru1 N6 C29 -162.7(7)
N5 Ru1 N6 C29 -173.20(17)
N2 Ru1 N6 C29 13.07(17)
O1 Ru1 N6 C29 99.74(17)
N3 Ru1 N6 C25 104.78(14)
N4 Ru1 N6 C25 23.7(9)
N5 Ru1 N6 C25 13.19(13)
N2 Ru1 N6 C25 -160.54(14)
O1 Ru1 N6 C25 -73.87(13)
Ru1 O1 C1 C2 150.12(16)
Ru1 O1 C1 C6 -30.5(3)
O1 C1 C2 C3 -177.6(2)
C6 C1 C2 C3 3.0(3)
C1 C2 C3 C4 -1.3(4)
C2 C3 C4 C5 -1.2(4)
C3 C4 C5 C6 1.9(4)
C4 C5 C6 C1 -0.1(4)
C4 C5 C6 C7 179.9(2)
O1 C1 C6 C5 178.3(2)
C2 C1 C6 C5 -2.3(3)
O1 C1 C6 C7 -1.7(3)
C2 C1 C6 C7 177.7(2)
C9 N2 C7 N1 1.4(2)
Ru1 N2 C7 N1 -172.64(13)
C9 N2 C7 C6 177.63(19)
Ru1 N2 C7 C6 3.6(3)
C8 N1 C7 N2 -7.2(3)
C8 N1 C7 C6 176.41(19)
C5 C6 C7 N2 -163.4(2)
C1 C6 C7 N2 16.6(3)
C5 C6 C7 N1 12.6(3)
C1 C6 C7 N1 -167.4(2)
C7 N1 C8 C9 9.2(2)
C7 N2 C9 C8 4.5(2)
Ru1 N2 C9 C8 178.57(13)
N1 C8 C9 N2 -8.1(2)
C14 N3 C10 C11 0.7(3)
Ru1 N3 C10 C11 -178.72(17)
N3 C10 C11 C12 0.1(4)
C10 C11 C12 C13 -0.9(4)
C11 C12 C13 C14 0.8(4)
C10 N3 C14 C13 -0.8(3)
Ru1 N3 C14 C13 178.73(16)
C10 N3 C14 C15 -179.64(17)
Ru1 N3 C14 C15 -0.1(2)
C12 C13 C14 N3 0.0(3)
C12 C13 C14 C15 178.8(2)
C19 N4 C15 C16 -0.9(3)
Ru1 N4 C15 C16 -179.89(16)
C19 N4 C15 C14 178.60(17)
Ru1 N4 C15 C14 -0.4(2)
N3 C14 C15 N4 0.3(2)
C13 C14 C15 N4 -178.50(19)
N3 C14 C15 C16 179.84(19)
C13 C14 C15 C16 1.0(3)
N4 C15 C16 C17 0.1(3)
C14 C15 C16 C17 -179.3(2)
C15 C16 C17 C18 0.5(4)
C16 C17 C18 C19 -0.4(4)
C15 N4 C19 C18 1.1(3)
Ru1 N4 C19 C18 179.98(16)
C17 C18 C19 N4 -0.5(4)
C24 N5 C20 C21 -0.5(3)
Ru1 N5 C20 C21 172.63(18)
N5 C20 C21 C22 -0.2(4)
C20 C21 C22 C23 0.7(4)
C21 C22 C23 C24 -0.5(4)
C20 N5 C24 C23 0.7(3)
Ru1 N5 C24 C23 -173.25(17)
C20 N5 C24 C25 -176.72(18)
Ru1 N5 C24 C25 9.4(2)
C22 C23 C24 N5 -0.2(4)
C22 C23 C24 C25 177.0(2)
C29 N6 C25 C26 -3.6(3)
Ru1 N6 C25 C26 170.60(16)
C29 N6 C25 C24 173.70(17)
Ru1 N6 C25 C24 -12.1(2)
N5 C24 C25 N6 1.8(3)
C23 C24 C25 N6 -175.6(2)
N5 C24 C25 C26 179.05(19)
C23 C24 C25 C26 1.7(3)
N6 C25 C26 C27 2.0(3)
C24 C25 C26 C27 -175.1(2)
C25 C26 C27 C28 0.8(3)
C26 C27 C28 C29 -1.9(3)
C25 N6 C29 C28 2.5(3)
Ru1 N6 C29 C28 -170.98(16)
C27 C28 C29 N6 0.3(3)
